data_1535815
loop_
_publ_author_name
'Udagawa, S.'
'Urabe, K.'

_publ_section_title
;
 Crystal structure of modifications of calcium silicate Ca2 Si O4 and
 their phase transformation
;
_journal_name_full 'Semento Hijutsu Nempo'
_journal_page_first 35
_journal_page_last 38
_journal_volume 32
_journal_year 1978
_chemical_formula_sum 'Ca2 O4 Si'
_chemical_name_systematic 'Ca2 (Si O4)'
_space_group_IT_number 14
_symmetry_space_group_name_Hall '-P 2yn'
_symmetry_space_group_name_H-M 'P 1 21/n 1'
_cell_angle_alpha 90
_cell_angle_beta 94.5
_cell_angle_gamma 90
_cell_formula_units_Z 4
_cell_length_a 5.51
_cell_length_b 6.76
_cell_length_c 9.32
_cell_volume 346.077
_citation_journal_id_ASTM SGNEAD
_cod_data_source_file Udagawa_SGNEAD_1978_736.cif
_cod_data_source_block Ca2O4Si1
_cod_original_cell_volume 346.0775
_cod_original_sg_symbol_Hall '-P 2ybc (x-z,y,z)'
_cod_original_formula_sum 'Ca2 O4 Si1'
_cod_database_code 1535815

loop_
_symmetry_equiv_pos_as_xyz
x,y,z
-x+1/2,y+1/2,-z+1/2
-x,-y,-z
x-1/2,-y-1/2,z-1/2

loop_
_atom_site_label
_atom_site_type_symbol
_atom_site_fract_x
_atom_site_fract_y
_atom_site_fract_z
_atom_site_occupancy
_atom_site_U_iso_or_equiv
O1 O-2 0.2162 0.0142 0.4407 1 0.0
O3 O-2 0.4801 -0.2513 0.3082 1 0.0
Si1 Si+4 0.2681 -0.2187 0.4186 0.98 0.0
Ca1 Ca+2 0.227 0.3428 0.4303 1 0.0
Ca2 Ca+2 0.22 -0.0026 -0.2982 0.99 0.0
O4 O-2 0.346 -0.3285 -0.4267 1 0.0
O2 O-2 0.0136 -0.332 0.3633 1 0.0
